data_7057329
loop_
_publ_author_name
'\<Svec, Petr'
'Cattey, H\'el\`ene'
'R\%u\<zi\<ckov\'a, Zde\<nka'
'Holub, Josef'
'R\%u\<zi\<cka, Ale\<s'
'Plasseraud, Laurent'

_publ_section_title
;
 Triorganotin(iv) cation-promoted dimethyl carbonate synthesis from CO2and
 methanol: solution and solid-state characterization of an unexpected
 diorganotin(iv)-oxo cluster
;
_journal_issue 10
_journal_name_full 'New Journal of Chemistry'
_journal_page_first 8253
_journal_paper_doi 10.1039/C7NJ05058E
_journal_volume 42
_journal_year 2018
_chemical_absolute_configuration unk
_chemical_formula_moiety 'C H12 B11, C10 H16 N'
_chemical_formula_sum 'C11 H28 B11 N'
_chemical_formula_weight 293.25
_space_group_crystal_system monoclinic
_space_group_IT_number 5
_space_group_name_Hall 'C 2y'
_space_group_name_H-M_alt 'C 1 2 1'
_symmetry_space_group_name_Hall 'C 2y'
_symmetry_space_group_name_H-M 'C 1 2 1'
_atom_sites_solution_hydrogens mixed
_audit_update_record
;
2017-12-11 deposited with the CCDC.
2018-04-23 downloaded from the CCDC.
;
_cell_angle_alpha 90
_cell_angle_beta 131.136(8)
_cell_angle_gamma 90
_cell_formula_units_Z 4
_cell_length_a 22.693(4)
_cell_length_b 7.2234(11)
_cell_length_c 14.941(3)
_cell_measurement_reflns_used 6779
_cell_measurement_temperature 115
_cell_measurement_theta_max 26.66
_cell_measurement_theta_min 2.38
_cell_volume 1844.6(6)
_computing_cell_refinement 'SAINT v8.34A (Bruker, 2014)'
_computing_data_collection 'APEX2 (Bruker, 2014)'
_computing_data_reduction 'SAINT v8.34A (Bruker, 2014)'
_computing_molecular_graphics 'Olex2 (Dolomanov et al., 2009)'
_computing_publication_material 'Olex2 (Dolomanov et al., 2009)'
_computing_structure_refinement 'XL (Sheldrick, 2008)'
_computing_structure_solution 'ShelXT (Sheldrick, 2015)'
_diffrn_ambient_temperature 115
_diffrn_detector CMOS
_diffrn_detector_area_resol_mean '1024 x 1024'
_diffrn_detector_type 'Photon 100'
_diffrn_measured_fraction_theta_full 0.998
_diffrn_measured_fraction_theta_max 0.997
_diffrn_measurement_device '\k-geometry diffractometer'
_diffrn_measurement_device_type 'Bruker APEX-II CCD'
_diffrn_measurement_method '\f and \w scans''
_diffrn_radiation_collimation '0.6 mm'
_diffrn_radiation_monochromator 'TRIUMPH curved crystal'
_diffrn_radiation_probe x-ray
_diffrn_radiation_type MoK\a
_diffrn_radiation_wavelength 0.71073
_diffrn_reflns_av_R_equivalents 0.0399
_diffrn_reflns_av_unetI/netI 0.0355
_diffrn_reflns_Laue_measured_fraction_full 0.998
_diffrn_reflns_Laue_measured_fraction_max 0.997
_diffrn_reflns_limit_h_max 29
_diffrn_reflns_limit_h_min -29
_diffrn_reflns_limit_k_max 9
_diffrn_reflns_limit_k_min -9
_diffrn_reflns_limit_l_max 19
_diffrn_reflns_limit_l_min -19
_diffrn_reflns_number 21921
_diffrn_reflns_point_group_measured_fraction_full 0.999
_diffrn_reflns_point_group_measured_fraction_max 0.998
_diffrn_reflns_theta_full 26.000
_diffrn_reflns_theta_max 27.523
_diffrn_reflns_theta_min 3.062
_diffrn_source 'X-ray tube'
_diffrn_source_target Mo
_diffrn_source_type 'Siemens KFF Mo 2K-90C'
_diffrn_standards_number 0
_exptl_absorpt_coefficient_mu 0.051
_exptl_absorpt_correction_T_max 0.7456
_exptl_absorpt_correction_T_min 0.6955
_exptl_absorpt_correction_type multi-scan
_exptl_absorpt_process_details
;
SADABS-2014/5 (Bruker,2014/5) was used for absorption correction.
wR2(int) was 0.0518 before and 0.0479 after correction.
The Ratio of minimum to maximum transmission is 0.9328.
The \l/2 correction factor is 0.00150.
;
_exptl_crystal_colour colourless
_exptl_crystal_colour_primary colourless
_exptl_crystal_density_diffrn 1.056
_exptl_crystal_description prism
_exptl_crystal_F_000 624
_exptl_crystal_size_max 0.35
_exptl_crystal_size_mid 0.27
_exptl_crystal_size_min 0.17
_refine_diff_density_max 0.176
_refine_diff_density_min -0.192
_refine_diff_density_rms 0.034
_refine_ls_abs_structure_details
;
 Flack x determined using 1673 quotients [(I+)-(I-)]/[(I+)+(I-)]
 (Parsons, Flack and Wagner, Acta Cryst. B69 (2013) 249-259).
;
_refine_ls_extinction_method none
_refine_ls_goodness_of_fit_ref 1.024
_refine_ls_hydrogen_treatment mixed
_refine_ls_matrix_type full
_refine_ls_number_parameters 215
_refine_ls_number_reflns 4253
_refine_ls_number_restraints 1
_refine_ls_restrained_S_all 1.024
_refine_ls_R_factor_all 0.0432
_refine_ls_R_factor_gt 0.0390
_refine_ls_shift/su_max 0.000
_refine_ls_shift/su_mean 0.000
_refine_ls_structure_factor_coef Fsqd
_refine_ls_weighting_details 'w=1/[\s^2^(Fo^2^)+(0.0652P)^2^] where P=(Fo^2^+2Fc^2^)/3'
_refine_ls_weighting_scheme calc
_refine_ls_wR_factor_gt 0.0937
_refine_ls_wR_factor_ref 0.0966
_reflns_Friedel_coverage 0.854
_reflns_Friedel_fraction_full 1.000
_reflns_Friedel_fraction_max 0.998
_reflns_number_gt 4014
_reflns_number_total 4253
_reflns_threshold_expression 'I > 2\s(I)'
_cod_data_source_file c7nj05058e2.cif
_cod_data_source_block 1509lp119
_cod_depositor_comments 'Adding full bibliography for 7057329--7057331.cif.'
_cod_original_cell_volume 1844.5(6)
_cod_database_code 7057329
_shelx_space_group_comment
;
The symmetry employed for this shelxl refinement is uniquely defined
by the following loop, which should always be used as a source of
symmetry information in preference to the above space-group names.
They are only intended as comments.
;
_shelx_estimated_absorpt_t_max 0.991
_shelx_estimated_absorpt_t_min 0.982
_olex2_refinement_description
;
1. Twinned data refinement
 Scales: 0.555(2) 0.445(2)
2. Fixed Uiso
 At 1.2 times of:
  All B(H) groups, All C(H) groups, All C(H,H) groups
 At 1.5 times of:
  All C(H,H,H) groups
3.a Fixed occupancy and ADP/Uiso:
 H1
3.b Secondary CH2 refined with riding coordinates:
 C8(H8A,H8B)
3.c Aromatic/amide H refined with riding coordinates:
 C5(H5), C3(H3), C4(H4), C6(H6), C7(H7)
3.d Idealised Me refined as rotating group:
 C9(H9A,H9B,H9C), C10(H10A,H10B,H10C), C11(H11A,H11B,H11C)
3.e Boron cage BH refined with riding coordinates:
 B3(H3A), B6(H6A), B7(H7A), B4(H4A), B8(H8), B2(H2), B1(H1A), B9(H9), B5(H5A),
 B10(H10), B11(H11)
;
_shelx_shelxl_version_number 2014/7
_olex2_diffrn_ambient_temperature_device 'Oxford Cryosystems'
_olex2_exptl_crystal_mounting_method 'The crystal was mounted on a mylar loop oil'
_olex2_submission_special_instructions 'No special instructions were received'

loop_
_space_group_symop_operation_xyz
'x, y, z'
'-x, y, -z'
'x+1/2, y+1/2, z'
'-x+1/2, y+1/2, -z'

loop_
_atom_site_label
_atom_site_type_symbol
_atom_site_fract_x
_atom_site_fract_y
_atom_site_fract_z
_atom_site_U_iso_or_equiv
_atom_site_adp_type
_atom_site_occupancy
_atom_site_site_symmetry_order
_atom_site_calc_flag
_atom_site_refinement_flags_posn
C1 C 0.50967(18) 0.2481(4) 0.6961(3) 0.0259(6) Uani 1 1 d .
H1 H 0.509(2) 0.348(4) 0.654(3) 0.031 Uiso 1 1 d .
N N 0.31651(11) 0.5934(3) 0.8138(2) 0.0226(4) Uani 1 1 d .
C5 C 0.12229(16) 1.1364(3) 0.6138(3) 0.0288(6) Uani 1 1 d .
H5 H 0.0761 1.2094 0.5688 0.035 Uiso 1 1 calc R
B3 B 0.5130(2) 0.2898(3) 0.8116(3) 0.0241(7) Uani 1 1 d .
H3A H 0.5136 0.4307 0.8435 0.029 Uiso 1 1 calc R
C2 C 0.25681(14) 0.9172(3) 0.7443(2) 0.0200(5) Uani 1 1 d .
C3 C 0.21856(16) 0.9635(4) 0.6271(3) 0.0260(6) Uani 1 1 d .
H3 H 0.2382 0.9204 0.5910 0.031 Uiso 1 1 calc R
C4 C 0.15143(15) 1.0731(5) 0.5623(2) 0.0297(6) Uani 1 1 d .
H4 H 0.1256 1.1045 0.4823 0.036 Uiso 1 1 calc R
B6 B 0.59706(19) -0.0426(5) 0.8480(3) 0.0214(6) Uani 1 1 d .
H6A H 0.6531 -0.1229 0.9053 0.026 Uiso 1 1 calc R
C6 C 0.16048(15) 1.0931(4) 0.7310(3) 0.0286(6) Uani 1 1 d .
H6 H 0.1406 1.1369 0.7666 0.034 Uiso 1 1 calc R
B7 B 0.56741(17) 0.1016(5) 0.9098(3) 0.0221(6) Uani 1 1 d .
H7A H 0.6042 0.1168 1.0082 0.027 Uiso 1 1 calc R
B4 B 0.42766(19) 0.1998(6) 0.6758(3) 0.0275(7) Uani 1 1 d .
H4A H 0.3721 0.2821 0.6183 0.033 Uiso 1 1 calc R
C7 C 0.22795(15) 0.9855(4) 0.7965(2) 0.0237(6) Uani 1 1 d .
H7 H 0.2546 0.9582 0.8773 0.028 Uiso 1 1 calc R
C8 C 0.32976(14) 0.8016(3) 0.8138(2) 0.0199(5) Uani 1 1 d .
H8A H 0.3662 0.8459 0.8970 0.024 Uiso 1 1 calc R
H8B H 0.3554 0.8210 0.7807 0.024 Uiso 1 1 calc R
B8 B 0.46290(17) 0.0987(4) 0.8109(3) 0.0222(6) Uani 1 1 d .
H8 H 0.4307 0.1112 0.8438 0.027 Uiso 1 1 calc R
B2 B 0.5957(2) 0.2011(5) 0.8348(3) 0.0250(7) Uani 1 1 d .
H2 H 0.6507 0.2837 0.8824 0.030 Uiso 1 1 calc R
B1 B 0.56109(17) 0.0577(5) 0.7124(3) 0.0246(7) Uani 1 1 d .
H1A H 0.5930 0.0466 0.6790 0.030 Uiso 1 1 calc R
B9 B 0.42797(19) -0.0443(5) 0.6878(3) 0.0222(6) Uani 1 1 d .
H9 H 0.3724 -0.1252 0.6388 0.027 Uiso 1 1 calc R
B5 B 0.45715(18) 0.0552(5) 0.6139(3) 0.0267(7) Uani 1 1 d .
H5A H 0.4209 0.0419 0.5156 0.032 Uiso 1 1 calc R
B10 B 0.51092(19) -0.1331(4) 0.7112(3) 0.0230(7) Uani 1 1 d .
H10 H 0.5102 -0.2730 0.6782 0.028 Uiso 1 1 calc R
B11 B 0.51445(19) -0.1048(4) 0.8327(3) 0.0228(7) Uani 1 1 d .
H11 H 0.5162 -0.2272 0.8804 0.027 Uiso 1 1 calc R
C9 C 0.28531(19) 0.5534(5) 0.8751(3) 0.0394(8) Uani 1 1 d .
H9A H 0.3203 0.6078 0.9549 0.059 Uiso 1 1 calc GR
H9B H 0.2824 0.4192 0.8813 0.059 Uiso 1 1 calc GR
H9C H 0.2329 0.6071 0.8290 0.059 Uiso 1 1 calc GR
C10 C 0.39438(15) 0.5010(4) 0.8811(3) 0.0287(6) Uani 1 1 d .
H10A H 0.4162 0.5312 0.8441 0.043 Uiso 1 1 calc GR
H10B H 0.3879 0.3666 0.8798 0.043 Uiso 1 1 calc GR
H10C H 0.4300 0.5448 0.9636 0.043 Uiso 1 1 calc GR
C11 C 0.2616(2) 0.5192(5) 0.6907(3) 0.0444(9) Uani 1 1 d .
H11A H 0.2097 0.5739 0.6477 0.067 Uiso 1 1 calc GR
H11B H 0.2582 0.3844 0.6933 0.067 Uiso 1 1 calc GR
H11C H 0.2808 0.5504 0.6499 0.067 Uiso 1 1 calc GR

loop_
_atom_site_aniso_label
_atom_site_aniso_U_11
_atom_site_aniso_U_22
_atom_site_aniso_U_33
_atom_site_aniso_U_23
_atom_site_aniso_U_13
_atom_site_aniso_U_12
C1 0.0288(16) 0.0265(12) 0.0268(15) 0.0044(11) 0.0202(13) 0.0026(13)
N 0.0209(10) 0.0165(9) 0.0296(12) 0.0006(11) 0.0163(10) 0.0014(8)
C5 0.0197(12) 0.0223(12) 0.0341(16) 0.0008(12) 0.0132(12) 0.0031(10)
B3 0.0302(19) 0.0143(12) 0.0328(17) 0.0000(12) 0.0228(16) 0.0007(13)
C2 0.0161(11) 0.0165(11) 0.0226(13) -0.0002(10) 0.0107(11) -0.0007(9)
C3 0.0281(13) 0.0246(15) 0.0270(14) 0.0008(12) 0.0189(12) 0.0032(12)
C4 0.0254(12) 0.0281(15) 0.0243(14) 0.0045(13) 0.0115(11) 0.0032(12)
B6 0.0202(15) 0.0184(16) 0.0237(15) -0.0042(12) 0.0136(13) 0.0002(12)
C6 0.0264(13) 0.0246(14) 0.0362(15) -0.0053(13) 0.0212(12) 0.0016(12)
B7 0.0294(14) 0.0159(15) 0.0236(15) -0.0011(13) 0.0185(13) -0.0010(13)
B4 0.0232(17) 0.0287(19) 0.0317(18) 0.0047(15) 0.0184(16) 0.0062(13)
C7 0.0241(13) 0.0214(14) 0.0223(13) 0.0005(11) 0.0138(12) 0.0015(11)
C8 0.0189(11) 0.0152(10) 0.0240(13) 0.0011(10) 0.0135(11) 0.0000(9)
B8 0.0285(15) 0.0173(14) 0.0294(16) -0.0003(13) 0.0227(14) 0.0000(13)
B2 0.0248(16) 0.0232(17) 0.0270(16) -0.0028(14) 0.0170(14) -0.0049(13)
B1 0.0195(13) 0.0312(19) 0.0239(14) -0.0018(14) 0.0146(12) -0.0019(13)
B9 0.0193(15) 0.0235(16) 0.0233(15) -0.0060(13) 0.0138(13) -0.0020(12)
B5 0.0213(13) 0.036(2) 0.0191(15) 0.0003(14) 0.0117(12) 0.0021(14)
B10 0.0183(17) 0.0255(13) 0.0208(15) -0.0064(12) 0.0109(14) -0.0007(12)
B11 0.0300(18) 0.0150(12) 0.0251(16) -0.0023(11) 0.0188(15) -0.0012(12)
C9 0.0419(16) 0.0286(17) 0.066(2) 0.0094(16) 0.0434(17) 0.0037(15)
C10 0.0269(13) 0.0198(11) 0.0394(17) 0.0044(12) 0.0219(13) 0.0070(10)
C11 0.0372(17) 0.0293(17) 0.0369(18) -0.0102(14) 0.0115(14) -0.0015(14)

loop_
_atom_type_symbol
_atom_type_description
_atom_type_scat_dispersion_real
_atom_type_scat_dispersion_imag
_atom_type_scat_source
C C 0.0033 0.0016 'International Tables Vol C Tables 4.2.6.8 and 6.1.1.4'
H H 0.0000 0.0000 'International Tables Vol C Tables 4.2.6.8 and 6.1.1.4'
B B 0.0013 0.0007 'International Tables Vol C Tables 4.2.6.8 and 6.1.1.4'
N N 0.0061 0.0033 'International Tables Vol C Tables 4.2.6.8 and 6.1.1.4'

loop_
_geom_angle_atom_site_label_1
_geom_angle_atom_site_label_2
_geom_angle_atom_site_label_3
_geom_angle
B3 C1 H1 119.8(19)
B3 C1 B4 62.26(19)
B3 C1 B1 115.2(2)
B3 C1 B5 114.5(2)
B4 C1 H1 119(2)
B4 C1 B1 114.9(2)
B4 C1 B5 63.0(2)
B2 C1 H1 118(2)
B2 C1 B3 63.29(19)
B2 C1 B4 114.6(2)
B2 C1 B1 62.5(2)
B2 C1 B5 114.2(2)
B1 C1 H1 115(2)
B1 C1 B5 62.47(17)
B5 C1 H1 117(2)
C9 N C8 111.0(2)
C10 N C8 106.99(18)
C10 N C9 109.0(2)
C11 N C8 111.0(2)
C11 N C9 109.7(3)
C11 N C10 109.2(2)
C4 C5 H5 120.0
C4 C5 C6 119.9(2)
C6 C5 H5 120.0
C1 B3 H3A 124.9
C1 B3 B7 104.23(19)
C1 B3 B4 59.12(18)
C1 B3 B8 104.7(2)
C1 B3 B2 58.31(18)
B7 B3 H3A 122.5
B7 B3 B8 60.35(17)
B7 B3 B2 59.61(18)
B4 B3 H3A 121.4
B4 B3 B7 108.0(2)
B4 B3 B8 59.70(18)
B4 B3 B2 108.0(2)
B8 B3 H3A 122.3
B8 B3 B2 107.9(2)
B2 B3 H3A 121.7
C3 C2 C7 119.0(2)
C3 C2 C8 119.7(3)
C7 C2 C8 121.3(2)
C2 C3 H3 119.9
C2 C3 C4 120.2(3)
C4 C3 H3 119.9
C5 C4 C3 120.4(3)
C5 C4 H4 119.8
C3 C4 H4 119.8
B7 B6 H6A 122.0
B2 B6 H6A 121.9
B2 B6 B7 59.60(18)
B2 B6 B10 108.2(3)
B2 B6 B11 107.2(2)
B1 B6 H6A 121.6
B1 B6 B7 107.8(2)
B1 B6 B2 60.2(2)
B1 B6 B10 60.25(18)
B1 B6 B11 107.6(2)
B10 B6 H6A 121.6
B10 B6 B7 107.7(2)
B10 B6 B11 59.64(19)
B11 B6 H6A 122.3
B11 B6 B7 59.66(16)
C5 C6 H6 120.0
C5 C6 C7 119.9(3)
C7 C6 H6 120.0
B3 B7 B6 108.2(2)
B3 B7 H7A 121.5
B3 B7 B8 60.15(19)
B3 B7 B11 107.5(2)
B6 B7 H7A 121.7
B8 B7 B6 108.1(2)
B8 B7 H7A 121.6
B2 B7 B3 60.60(19)
B2 B7 B6 59.58(17)
B2 B7 H7A 121.6
B2 B7 B8 108.5(2)
B2 B7 B11 107.5(2)
B11 B7 B6 60.13(18)
B11 B7 H7A 122.3
B11 B7 B8 59.47(18)
C1 B4 B3 58.62(19)
C1 B4 H4A 124.8
C1 B4 B8 105.0(2)
C1 B4 B9 104.7(2)
C1 B4 B5 58.59(18)
B3 B4 H4A 121.1
B3 B4 B8 60.64(18)
B3 B4 B9 108.7(2)
B3 B4 B5 107.9(2)
B8 B4 H4A 122.0
B8 B4 B9 60.3(2)
B8 B4 B5 107.8(3)
B9 B4 H4A 122.2
B9 B4 B5 59.6(2)
B5 B4 H4A 121.8
C2 C7 H7 119.7
C6 C7 C2 120.6(3)
C6 C7 H7 119.7
N C8 H8A 108.6
N C8 H8B 108.6
C2 C8 N 114.74(18)
C2 C8 H8A 108.6
C2 C8 H8B 108.6
H8A C8 H8B 107.6
B3 B8 B7 59.50(18)
B3 B8 H8 122.1
B7 B8 H8 122.0
B4 B8 B3 59.65(19)
B4 B8 B7 107.3(2)
B4 B8 H8 122.1
B4 B8 B9 59.99(18)
B4 B8 B11 107.5(2)
B9 B8 B3 107.7(2)
B9 B8 B7 108.0(2)
B9 B8 H8 121.6
B11 B8 B3 107.45(19)
B11 B8 B7 60.08(18)
B11 B8 H8 121.9
B11 B8 B9 59.91(18)
C1 B2 B3 58.4(2)
C1 B2 B6 104.8(3)
C1 B2 B7 104.4(2)
C1 B2 H2 125.0
C1 B2 B1 59.05(18)
B3 B2 H2 121.5
B6 B2 B3 108.5(2)
B6 B2 B7 60.8(2)
B6 B2 H2 122.0
B6 B2 B1 59.8(2)
B7 B2 B3 59.78(17)
B7 B2 H2 122.2
B7 B2 B1 108.5(2)
B1 B2 B3 108.3(2)
B1 B2 H2 121.2
C1 B1 B6 104.5(2)
C1 B1 B2 58.42(19)
C1 B1 H1A 124.9
C1 B1 B5 58.8(2)
C1 B1 B10 104.40(19)
B6 B1 B2 59.97(17)
B6 B1 H1A 122.4
B6 B1 B5 107.8(2)
B6 B1 B10 60.25(19)
B2 B1 H1A 121.6
B2 B1 B5 107.8(2)
B2 B1 B10 108.0(2)
B5 B1 H1A 121.7
B5 B1 B10 59.5(2)
B10 B1 H1A 122.5
B4 B9 B8 59.74(19)
B4 B9 H9 121.7
B4 B9 B10 108.0(2)
B8 B9 H9 121.6
B8 B9 B10 108.1(2)
B5 B9 B4 60.7(2)
B5 B9 B8 108.3(3)
B5 B9 H9 121.8
B5 B9 B10 59.40(18)
B5 B9 B11 107.1(2)
B10 B9 H9 121.9
B11 B9 B4 107.3(2)
B11 B9 B8 59.86(18)
B11 B9 H9 122.4
B11 B9 B10 59.76(18)
C1 B5 B4 58.5(2)
C1 B5 B1 58.7(2)
C1 B5 B9 104.6(2)
C1 B5 H5A 125.0
C1 B5 B10 105.0(2)
B4 B5 H5A 121.7
B1 B5 B4 108.1(3)
B1 B5 H5A 121.1
B9 B5 B4 59.68(17)
B9 B5 B1 109.0(2)
B9 B5 H5A 121.9
B10 B5 B4 108.4(2)
B10 B5 B1 60.3(2)
B10 B5 B9 60.90(19)
B10 B5 H5A 121.8
B6 B10 B9 108.2(2)
B6 B10 H10 121.6
B1 B10 B6 59.50(18)
B1 B10 B9 107.9(2)
B1 B10 H10 121.9
B9 B10 H10 121.8
B5 B10 B6 107.7(2)
B5 B10 B1 60.21(17)
B5 B10 B9 59.70(18)
B5 B10 H10 122.1
B5 B10 B11 107.2(2)
B11 B10 B6 60.46(17)
B11 B10 B1 107.6(2)
B11 B10 B9 59.54(17)
B11 B10 H10 122.1
B6 B11 H11 121.4
B7 B11 B6 60.20(17)
B7 B11 H11 121.5
B8 B11 B6 108.9(2)
B8 B11 B7 60.45(16)
B8 B11 B9 60.23(18)
B8 B11 B10 109.1(2)
B8 B11 H11 121.0
B9 B11 B6 108.6(2)
B9 B11 B7 108.5(2)
B9 B11 B10 60.70(18)
B9 B11 H11 121.3
B10 B11 B6 59.90(19)
B10 B11 B7 108.4(2)
B10 B11 H11 121.3
N C9 H9A 109.5
N C9 H9B 109.5
N C9 H9C 109.5
H9A C9 H9B 109.5
H9A C9 H9C 109.5
H9B C9 H9C 109.5
N C10 H10A 109.5
N C10 H10B 109.5
N C10 H10C 109.5
H10A C10 H10B 109.5
H10A C10 H10C 109.5
H10B C10 H10C 109.5
N C11 H11A 109.5
N C11 H11B 109.5
N C11 H11C 109.5
H11A C11 H11B 109.5
H11A C11 H11C 109.5
H11B C11 H11C 109.5

loop_
_geom_bond_atom_site_label_1
_geom_bond_atom_site_label_2
_geom_bond_distance
C1 H1 0.95(3)
C1 B3 1.704(5)
C1 B4 1.713(4)
C1 B2 1.703(5)
C1 B1 1.714(4)
C1 B5 1.716(5)
N C8 1.534(3)
N C9 1.509(4)
N C10 1.497(3)
N C11 1.486(4)
C5 H5 0.9500
C5 C4 1.381(4)
C5 C6 1.386(4)
B3 H3A 1.1200
B3 B7 1.773(4)
B3 B4 1.767(5)
B3 B8 1.784(4)
B3 B2 1.787(5)
C2 C3 1.390(4)
C2 C7 1.396(4)
C2 C8 1.502(3)
C3 H3 0.9500
C3 C4 1.394(4)
C4 H4 0.9500
B6 H6A 1.1200
B6 B7 1.791(4)
B6 B2 1.769(4)
B6 B1 1.767(5)
B6 B10 1.780(5)
B6 B11 1.790(4)
C6 H6 0.9500
C6 C7 1.391(4)
B7 H7A 1.1200
B7 B8 1.788(4)
B7 B2 1.770(4)
B7 B11 1.781(4)
B4 H4A 1.1200
B4 B8 1.768(4)
B4 B9 1.772(4)
B4 B5 1.791(5)
C7 H7 0.9500
C8 H8A 0.9900
C8 H8B 0.9900
B8 H8 1.1200
B8 B9 1.777(4)
B8 B11 1.771(4)
B2 H2 1.1200
B2 B1 1.773(5)
B1 H1A 1.1200
B1 B5 1.778(4)
B1 B10 1.780(5)
B9 H9 1.1200
B9 B5 1.771(5)
B9 B10 1.792(5)
B9 B11 1.771(5)
B5 H5A 1.1200
B5 B10 1.765(5)
B10 H10 1.1200
B10 B11 1.775(4)
B11 H11 1.1200
C9 H9A 0.9800
C9 H9B 0.9800
C9 H9C 0.9800
C10 H10A 0.9800
C10 H10B 0.9800
C10 H10C 0.9800
C11 H11A 0.9800
C11 H11B 0.9800
C11 H11C 0.9800

loop_
_geom_torsion_atom_site_label_1
_geom_torsion_atom_site_label_2
_geom_torsion_atom_site_label_3
_geom_torsion_atom_site_label_4
_geom_torsion
C1 B3 B7 B6 1.9(3)
C1 B3 B7 B8 -99.0(2)
C1 B3 B7 B2 39.0(2)
C1 B3 B7 B11 -61.7(2)
C1 B3 B4 B8 133.8(2)
C1 B3 B4 B9 96.1(3)
C1 B3 B4 B5 33.0(2)
C1 B3 B8 B7 98.2(2)
C1 B3 B8 B4 -39.8(2)
C1 B3 B8 B9 -2.6(3)
C1 B3 B8 B11 60.6(2)
C1 B3 B2 B6 -96.4(3)
C1 B3 B2 B7 -134.2(2)
C1 B3 B2 B1 -33.0(2)
C1 B4 B8 B3 39.7(2)
C1 B4 B8 B7 2.6(3)
C1 B4 B8 B9 -98.6(3)
C1 B4 B8 B11 -60.7(3)
C1 B4 B9 B8 99.2(2)
C1 B4 B9 B5 -38.9(2)
C1 B4 B9 B10 -1.7(3)
C1 B4 B9 B11 61.4(3)
C1 B4 B5 B1 32.8(2)
C1 B4 B5 B9 134.6(3)
C1 B4 B5 B10 96.6(2)
C1 B2 B1 B6 -134.0(3)
C1 B2 B1 B5 -33.3(3)
C1 B2 B1 B10 -96.2(2)
C1 B1 B5 B4 -32.7(2)
C1 B1 B5 B9 -96.0(3)
C1 B1 B5 B10 -134.0(2)
C1 B1 B10 B6 -98.7(2)
C1 B1 B10 B9 2.3(3)
C1 B1 B10 B5 39.5(2)
C1 B1 B10 B11 -60.6(3)
C1 B5 B10 B6 -2.4(3)
C1 B5 B10 B1 -39.55(19)
C1 B5 B10 B9 98.7(2)
C1 B5 B10 B11 61.3(2)
C5 C6 C7 C2 -1.3(4)
B3 C1 B4 B8 -40.7(2)
B3 C1 B4 B9 -103.3(2)
B3 C1 B4 B5 -142.6(2)
B3 C1 B2 B6 102.9(2)
B3 C1 B2 B7 39.8(2)
B3 C1 B2 B1 142.9(2)
B3 C1 B1 B6 3.6(3)
B3 C1 B1 B2 -36.5(2)
B3 C1 B1 B5 105.8(3)
B3 C1 B1 B10 66.0(3)
B3 C1 B5 B4 36.2(2)
B3 C1 B5 B1 -106.8(3)
B3 C1 B5 B9 -3.3(3)
B3 C1 B5 B10 -66.5(3)
B3 B7 B8 B4 37.1(2)
B3 B7 B8 B9 100.4(2)
B3 B7 B8 B11 137.8(2)
B3 B7 B2 C1 -39.1(2)
B3 B7 B2 B6 -138.3(3)
B3 B7 B2 B1 -100.8(3)
B3 B7 B11 B6 101.3(2)
B3 B7 B11 B8 -37.66(19)
B3 B7 B11 B9 0.0(3)
B3 B7 B11 B10 64.4(3)
B3 B4 B8 B7 -37.1(2)
B3 B4 B8 B9 -138.2(2)
B3 B4 B8 B11 -100.3(2)
B3 B4 B9 B8 37.8(2)
B3 B4 B9 B5 -100.2(2)
B3 B4 B9 B10 -63.0(3)
B3 B4 B9 B11 0.0(3)
B3 B4 B5 C1 -33.0(2)
B3 B4 B5 B1 -0.2(3)
B3 B4 B5 B9 101.6(3)
B3 B4 B5 B10 63.6(3)
B3 B8 B9 B4 -37.1(2)
B3 B8 B9 B5 0.7(3)
B3 B8 B9 B10 63.6(3)
B3 B8 B9 B11 100.3(2)
B3 B8 B11 B6 0.3(3)
B3 B8 B11 B7 37.4(2)
B3 B8 B11 B9 -100.8(2)
B3 B8 B11 B10 -63.4(3)
B3 B2 B1 C1 32.7(2)
B3 B2 B1 B6 -101.2(3)
B3 B2 B1 B5 -0.6(3)
B3 B2 B1 B10 -63.4(3)
C2 C3 C4 C5 -0.1(4)
C3 C2 C7 C6 2.1(4)
C3 C2 C8 N -95.0(3)
C4 C5 C6 C7 -0.2(4)
B6 B7 B8 B3 -101.0(2)
B6 B7 B8 B4 -63.9(3)
B6 B7 B8 B9 -0.6(3)
B6 B7 B8 B11 36.8(2)
B6 B7 B2 C1 99.2(3)
B6 B7 B2 B3 138.3(3)
B6 B7 B2 B1 37.5(2)
B6 B7 B11 B8 -139.0(2)
B6 B7 B11 B9 -101.3(2)
B6 B7 B11 B10 -37.0(2)
B6 B2 B1 C1 134.0(3)
B6 B2 B1 B5 100.6(3)
B6 B2 B1 B10 37.8(2)
B6 B1 B5 C1 96.5(2)
B6 B1 B5 B4 63.8(3)
B6 B1 B5 B9 0.5(4)
B6 B1 B5 B10 -37.5(2)
B6 B1 B10 B9 100.9(2)
B6 B1 B10 B5 138.1(2)
B6 B1 B10 B11 38.1(2)
B6 B10 B11 B7 37.1(2)
B6 B10 B11 B8 101.3(2)
B6 B10 B11 B9 138.5(2)
C6 C5 C4 C3 0.9(4)
B7 B3 B4 C1 -96.1(2)
B7 B3 B4 B8 37.6(2)
B7 B3 B4 B9 0.0(3)
B7 B3 B4 B5 -63.2(3)
B7 B3 B8 B4 -138.1(2)
B7 B3 B8 B9 -100.8(2)
B7 B3 B8 B11 -37.6(2)
B7 B3 B2 C1 134.2(2)
B7 B3 B2 B6 37.8(2)
B7 B3 B2 B1 101.2(3)
B7 B6 B2 C1 -98.5(2)
B7 B6 B2 B3 -37.3(2)
B7 B6 B2 B1 -138.15(19)
B7 B6 B1 C1 -2.1(3)
B7 B6 B1 B2 37.19(19)
B7 B6 B1 B5 -63.5(3)
B7 B6 B1 B10 -100.6(2)
B7 B6 B10 B1 100.8(2)
B7 B6 B10 B9 0.3(3)
B7 B6 B10 B5 63.3(3)
B7 B6 B10 B11 -36.7(2)
B7 B6 B11 B8 37.1(2)
B7 B6 B11 B9 101.1(2)
B7 B6 B11 B10 138.7(2)
B7 B8 B9 B4 -100.0(3)
B7 B8 B9 B5 -62.1(3)
B7 B8 B9 B10 0.8(3)
B7 B8 B9 B11 37.4(2)
B7 B8 B11 B6 -37.0(2)
B7 B8 B11 B9 -138.1(2)
B7 B8 B11 B10 -100.8(2)
B7 B2 B1 C1 96.1(2)
B7 B2 B1 B6 -37.9(2)
B7 B2 B1 B5 62.7(3)
B7 B2 B1 B10 -0.1(3)
B4 C1 B3 B7 102.7(2)
B4 C1 B3 B8 40.1(2)
B4 C1 B3 B2 142.3(2)
B4 C1 B2 B3 -36.5(2)
B4 C1 B2 B6 66.4(3)
B4 C1 B2 B7 3.3(3)
B4 C1 B2 B1 106.4(3)
B4 C1 B1 B6 -66.0(3)
B4 C1 B1 B2 -106.1(3)
B4 C1 B1 B5 36.2(2)
B4 C1 B1 B10 -3.6(3)
B4 C1 B5 B1 -143.0(2)
B4 C1 B5 B9 -39.4(2)
B4 C1 B5 B10 -102.7(2)
B4 B3 B7 B6 63.5(3)
B4 B3 B7 B8 -37.3(2)
B4 B3 B7 B2 100.7(2)
B4 B3 B7 B11 0.0(3)
B4 B3 B8 B7 138.1(2)
B4 B3 B8 B9 37.3(2)
B4 B3 B8 B11 100.5(2)
B4 B3 B2 C1 33.5(2)
B4 B3 B2 B6 -62.9(3)
B4 B3 B2 B7 -100.7(2)
B4 B3 B2 B1 0.5(3)
B4 B8 B9 B5 37.9(2)
B4 B8 B9 B10 100.7(3)
B4 B8 B9 B11 137.4(2)
B4 B8 B11 B6 63.2(3)
B4 B8 B11 B7 100.2(2)
B4 B8 B11 B9 -37.9(2)
B4 B8 B11 B10 -0.5(3)
B4 B9 B5 C1 38.8(2)
B4 B9 B5 B1 100.3(3)
B4 B9 B5 B10 138.0(2)
B4 B9 B10 B6 62.5(3)
B4 B9 B10 B1 -0.4(3)
B4 B9 B10 B5 -37.8(2)
B4 B9 B10 B11 99.9(2)
B4 B9 B11 B6 -63.9(3)
B4 B9 B11 B7 0.0(3)
B4 B9 B11 B8 37.7(2)
B4 B9 B11 B10 -101.1(2)
B4 B5 B10 B6 -63.6(3)
B4 B5 B10 B1 -100.7(3)
B4 B5 B10 B9 37.5(2)
B4 B5 B10 B11 0.1(3)
C7 C2 C3 C4 -1.4(4)
C7 C2 C8 N 87.4(3)
C8 C2 C3 C4 -179.0(3)
C8 C2 C7 C6 179.7(3)
B8 B3 B7 B6 100.9(2)
B8 B3 B7 B2 138.0(2)
B8 B3 B7 B11 37.36(19)
B8 B3 B4 C1 -133.8(2)
B8 B3 B4 B9 -37.7(2)
B8 B3 B4 B5 -100.8(3)
B8 B3 B2 C1 96.5(2)
B8 B3 B2 B6 0.2(3)
B8 B3 B2 B7 -37.6(2)
B8 B3 B2 B1 63.6(3)
B8 B7 B2 C1 -1.4(3)
B8 B7 B2 B3 37.7(2)
B8 B7 B2 B6 -100.6(3)
B8 B7 B2 B1 -63.1(3)
B8 B7 B11 B6 139.0(2)
B8 B7 B11 B9 37.7(2)
B8 B7 B11 B10 102.0(2)
B8 B4 B9 B5 -138.06(19)
B8 B4 B9 B10 -100.8(2)
B8 B4 B9 B11 -37.8(2)
B8 B4 B5 C1 -97.1(2)
B8 B4 B5 B1 -64.3(3)
B8 B4 B5 B9 37.6(2)
B8 B4 B5 B10 -0.4(3)
B8 B9 B5 C1 1.4(3)
B8 B9 B5 B4 -37.44(19)
B8 B9 B5 B1 62.9(3)
B8 B9 B5 B10 100.6(2)
B8 B9 B10 B6 -0.6(3)
B8 B9 B10 B1 -63.6(3)
B8 B9 B10 B5 -101.0(3)
B8 B9 B10 B11 36.7(2)
B8 B9 B11 B6 -101.6(2)
B8 B9 B11 B7 -37.8(2)
B8 B9 B11 B10 -138.9(2)
B2 C1 B3 B7 -39.7(2)
B2 C1 B3 B4 -142.3(2)
B2 C1 B3 B8 -102.2(2)
B2 C1 B4 B3 36.9(2)
B2 C1 B4 B8 -3.8(3)
B2 C1 B4 B9 -66.4(3)
B2 C1 B4 B5 -105.8(3)
B2 C1 B1 B6 40.1(2)
B2 C1 B1 B5 142.3(3)
B2 C1 B1 B10 102.5(2)
B2 C1 B5 B4 106.5(3)
B2 C1 B5 B1 -36.5(3)
B2 C1 B5 B9 67.1(3)
B2 C1 B5 B10 3.8(3)
B2 B3 B7 B6 -37.2(2)
B2 B3 B7 B8 -138.0(2)
B2 B3 B7 B11 -100.7(2)
B2 B3 B4 C1 -33.1(2)
B2 B3 B4 B8 100.6(2)
B2 B3 B4 B9 63.0(3)
B2 B3 B4 B5 -0.2(3)
B2 B3 B8 B7 37.3(2)
B2 B3 B8 B4 -100.8(2)
B2 B3 B8 B9 -63.5(3)
B2 B3 B8 B11 -0.3(3)
B2 B6 B7 B3 37.6(2)
B2 B6 B7 B8 101.3(3)
B2 B6 B7 B11 137.8(3)
B2 B6 B1 C1 -39.3(2)
B2 B6 B1 B5 -100.7(3)
B2 B6 B1 B10 -137.8(3)
B2 B6 B10 B1 37.8(2)
B2 B6 B10 B9 -62.7(3)
B2 B6 B10 B5 0.4(3)
B2 B6 B10 B11 -99.7(2)
B2 B6 B11 B7 -37.4(2)
B2 B6 B11 B8 -0.2(3)
B2 B6 B11 B9 63.8(3)
B2 B6 B11 B10 101.4(3)
B2 B7 B8 B3 -37.9(2)
B2 B7 B8 B4 -0.8(3)
B2 B7 B8 B9 62.5(3)
B2 B7 B8 B11 99.9(3)
B2 B7 B11 B6 37.4(2)
B2 B7 B11 B8 -101.5(2)
B2 B7 B11 B9 -63.9(3)
B2 B7 B11 B10 0.5(3)
B2 B1 B5 C1 33.2(2)
B2 B1 B5 B4 0.5(4)
B2 B1 B5 B9 -62.8(4)
B2 B1 B5 B10 -100.8(3)
B2 B1 B10 B6 -37.7(2)
B2 B1 B10 B9 63.2(3)
B2 B1 B10 B5 100.5(3)
B2 B1 B10 B11 0.4(3)
B1 C1 B3 B7 -3.4(3)
B1 C1 B3 B4 -106.1(3)
B1 C1 B3 B8 -66.0(3)
B1 C1 B3 B2 36.2(2)
B1 C1 B4 B3 106.6(3)
B1 C1 B4 B8 65.9(3)
B1 C1 B4 B9 3.4(3)
B1 C1 B4 B5 -36.0(2)
B1 C1 B2 B3 -142.9(2)
B1 C1 B2 B6 -40.1(2)
B1 C1 B2 B7 -103.2(3)
B1 C1 B5 B4 143.0(2)
B1 C1 B5 B9 103.6(3)
B1 C1 B5 B10 40.33(19)
B1 B6 B7 B3 0.2(3)
B1 B6 B7 B8 63.8(3)
B1 B6 B7 B2 -37.5(2)
B1 B6 B7 B11 100.3(2)
B1 B6 B2 C1 39.7(2)
B1 B6 B2 B3 100.8(2)
B1 B6 B2 B7 138.15(19)
B1 B6 B10 B9 -100.6(2)
B1 B6 B10 B5 -37.5(2)
B1 B6 B10 B11 -137.5(2)
B1 B6 B11 B7 -100.8(3)
B1 B6 B11 B8 -63.6(3)
B1 B6 B11 B9 0.4(3)
B1 B6 B11 B10 37.9(2)
B1 B5 B10 B6 37.1(2)
B1 B5 B10 B9 138.2(3)
B1 B5 B10 B11 100.8(2)
B1 B10 B11 B6 -37.6(2)
B1 B10 B11 B7 -0.5(3)
B1 B10 B11 B8 63.7(3)
B1 B10 B11 B9 100.8(2)
B9 B4 B8 B3 138.2(2)
B9 B4 B8 B7 101.1(3)
B9 B4 B8 B11 37.9(2)
B9 B4 B5 C1 -134.6(3)
B9 B4 B5 B1 -101.8(3)
B9 B4 B5 B10 -38.0(2)
B9 B8 B11 B6 101.1(2)
B9 B8 B11 B7 138.1(2)
B9 B8 B11 B10 37.4(2)
B9 B5 B10 B6 -101.1(2)
B9 B5 B10 B1 -138.2(3)
B9 B5 B10 B11 -37.4(2)
B9 B10 B11 B6 -138.5(2)
B9 B10 B11 B7 -101.4(2)
B9 B10 B11 B8 -37.2(2)
B5 C1 B3 B7 66.2(3)
B5 C1 B3 B4 -36.4(2)
B5 C1 B3 B8 3.7(3)
B5 C1 B3 B2 105.9(3)
B5 C1 B4 B3 142.6(2)
B5 C1 B4 B8 102.0(3)
B5 C1 B4 B9 39.4(2)
B5 C1 B2 B3 -106.5(3)
B5 C1 B2 B6 -3.6(3)
B5 C1 B2 B7 -66.7(3)
B5 C1 B2 B1 36.5(2)
B5 C1 B1 B6 -102.2(2)
B5 C1 B1 B2 -142.3(3)
B5 C1 B1 B10 -39.8(2)
B5 B4 B8 B3 101.0(2)
B5 B4 B8 B7 63.9(3)
B5 B4 B8 B9 -37.3(2)
B5 B4 B8 B11 0.6(3)
B5 B4 B9 B8 138.06(19)
B5 B4 B9 B10 37.2(2)
B5 B4 B9 B11 100.3(2)
B5 B1 B10 B6 -138.1(2)
B5 B1 B10 B9 -37.2(2)
B5 B1 B10 B11 -100.1(2)
B5 B9 B10 B6 100.4(2)
B5 B9 B10 B1 37.4(2)
B5 B9 B10 B11 137.7(2)
B5 B9 B11 B6 0.0(3)
B5 B9 B11 B7 63.9(3)
B5 B9 B11 B8 101.6(3)
B5 B9 B11 B10 -37.3(2)
B5 B10 B11 B6 -101.0(2)
B5 B10 B11 B7 -63.9(3)
B5 B10 B11 B8 0.3(3)
B5 B10 B11 B9 37.4(2)
B10 B6 B7 B3 -63.4(3)
B10 B6 B7 B8 0.2(3)
B10 B6 B7 B2 -101.1(3)
B10 B6 B7 B11 36.7(2)
B10 B6 B2 C1 1.8(3)
B10 B6 B2 B3 63.0(3)
B10 B6 B2 B7 100.3(2)
B10 B6 B2 B1 -37.8(2)
B10 B6 B1 C1 98.5(2)
B10 B6 B1 B2 137.8(3)
B10 B6 B1 B5 37.1(2)
B10 B6 B11 B7 -138.7(2)
B10 B6 B11 B8 -101.6(2)
B10 B6 B11 B9 -37.6(2)
B10 B1 B5 C1 134.0(2)
B10 B1 B5 B4 101.3(3)
B10 B1 B5 B9 38.0(2)
B10 B9 B5 C1 -99.2(2)
B10 B9 B5 B4 -138.0(2)
B10 B9 B5 B1 -37.7(3)
B10 B9 B11 B6 37.2(2)
B10 B9 B11 B7 101.1(2)
B10 B9 B11 B8 138.9(2)
B11 B6 B7 B3 -100.1(2)
B11 B6 B7 B8 -36.5(2)
B11 B6 B7 B2 -137.8(3)
B11 B6 B2 C1 -61.1(3)
B11 B6 B2 B3 0.1(3)
B11 B6 B2 B7 37.4(2)
B11 B6 B2 B1 -100.8(2)
B11 B6 B1 C1 60.9(3)
B11 B6 B1 B2 100.1(2)
B11 B6 B1 B5 -0.5(3)
B11 B6 B1 B10 -37.7(2)
B11 B6 B10 B1 137.5(2)
B11 B6 B10 B9 37.0(2)
B11 B6 B10 B5 100.1(2)
B11 B7 B8 B3 -137.8(2)
B11 B7 B8 B4 -100.6(3)
B11 B7 B8 B9 -37.4(2)
B11 B7 B2 C1 61.5(3)
B11 B7 B2 B3 100.6(2)
B11 B7 B2 B6 -37.7(2)
B11 B7 B2 B1 -0.2(3)
B11 B8 B9 B4 -137.4(2)
B11 B8 B9 B5 -99.6(3)
B11 B8 B9 B10 -36.7(2)
B11 B9 B5 C1 -61.8(3)
B11 B9 B5 B4 -100.6(3)
B11 B9 B5 B1 -0.3(4)
B11 B9 B5 B10 37.4(2)
B11 B9 B10 B6 -37.4(2)
B11 B9 B10 B1 -100.3(2)
B11 B9 B10 B5 -137.7(2)
C9 N C8 C2 -64.3(3)
C10 N C8 C2 177.0(2)
C11 N C8 C2 58.0(3)

loop_
_twin_individual_id
_twin_individual_mass_fraction_refined
1 0.555(2)
2 0.445(2)
